data_2233157
loop_
_publ_author_name
'Liu, Ming-Liang'

_publ_section_title
;
 Tris(hydroxymethyl)methanaminium trifluoroacetate
;
_journal_coeditor_code GO2038
_journal_issue 1
_journal_name_full 'Acta Crystallographica Section E'
_journal_page_first o60
_journal_paper_doi 10.1107/S1600536811052226
_journal_volume 68
_journal_year 2012
_chemical_formula_iupac 'C4 H12 N O3 +, C2 F3 O2 -'
_chemical_formula_moiety 'C4 H12 N O3 +, C2 F3 O2 -'
_chemical_formula_sum 'C6 H12 F3 N O5'
_chemical_formula_weight 235.17
_chemical_name_systematic
;
Tris(hydroxymethyl)methanaminium trifluoroacetate
;
_space_group_IT_number 14
_symmetry_cell_setting monoclinic
_symmetry_space_group_name_Hall '-P 2ybc'
_symmetry_space_group_name_H-M 'P 1 21/c 1'
_atom_sites_solution_hydrogens geom
_atom_sites_solution_primary direct
_atom_sites_solution_secondary difmap
_audit_creation_method SHELXL-97
_cell_angle_alpha 90.00
_cell_angle_beta 99.34(3)
_cell_angle_gamma 90.00
_cell_formula_units_Z 4
_cell_length_a 8.5137(17)
_cell_length_b 6.1210(12)
_cell_length_c 18.283(4)
_cell_measurement_reflns_used 1755
_cell_measurement_temperature 293(2)
_cell_measurement_theta_min 3.36
_cell_volume 940.1(3)
_computing_cell_refinement 'CrystalClear (Rigaku, 2005)'
_computing_data_collection 'CrystalClear (Rigaku, 2005)'
_computing_data_reduction 'CrystalClear (Rigaku, 2005)'
_computing_molecular_graphics 'SHELXTL (Sheldrick, 2008)'
_computing_publication_material 'SHELXTL (Sheldrick, 2008)'
_computing_structure_refinement 'SHELXL97 (Sheldrick, 2008)'
_computing_structure_solution 'SHELXS97 (Sheldrick, 2008)'
_diffrn_ambient_temperature 293(2)
_diffrn_measured_fraction_theta_full 0.998
_diffrn_measured_fraction_theta_max 0.998
_diffrn_measurement_device_type 'Rigaku Mercury2'
_diffrn_measurement_method CCD_Profile_fitting
_diffrn_radiation_monochromator graphite
_diffrn_radiation_source 'fine-focus sealed tube'
_diffrn_radiation_type MoK\a
_diffrn_radiation_wavelength 0.71073
_diffrn_reflns_av_R_equivalents 0.0409
_diffrn_reflns_av_sigmaI/netI 0.0341
_diffrn_reflns_limit_h_max 11
_diffrn_reflns_limit_h_min -11
_diffrn_reflns_limit_k_max 7
_diffrn_reflns_limit_k_min -7
_diffrn_reflns_limit_l_max 23
_diffrn_reflns_limit_l_min -23
_diffrn_reflns_number 9320
_diffrn_reflns_theta_full 27.48
_diffrn_reflns_theta_max 27.48
_diffrn_reflns_theta_min 3.51
_diffrn_standards_decay_% 0
_diffrn_standards_interval_count 180
_diffrn_standards_interval_time 9
_diffrn_standards_number 3
_exptl_absorpt_coefficient_mu 0.176
_exptl_absorpt_correction_T_max 0.9714
_exptl_absorpt_correction_T_min 0.9634
_exptl_absorpt_correction_type multi-scan
_exptl_absorpt_process_details '(CrystalClear; Rigaku, 2005)'
_exptl_crystal_colour colourless
_exptl_crystal_density_diffrn 1.661
_exptl_crystal_density_method 'not measured'
_exptl_crystal_description block
_exptl_crystal_F_000 488
_exptl_crystal_size_max 0.36
_exptl_crystal_size_mid 0.32
_exptl_crystal_size_min 0.28
_refine_diff_density_max 0.618
_refine_diff_density_min -0.565
_refine_ls_extinction_coef 0.052(5)
_refine_ls_extinction_expression Fc^*^=kFc[1+0.001xFc^2^\l^3^/sin(2\q)]^-1/4^
_refine_ls_extinction_method 'SHELXL97 (Sheldrick, 2008)'
_refine_ls_goodness_of_fit_ref 1.015
_refine_ls_hydrogen_treatment constr
_refine_ls_matrix_type full
_refine_ls_number_parameters 137
_refine_ls_number_reflns 2148
_refine_ls_number_restraints 0
_refine_ls_restrained_S_all 1.015
_refine_ls_R_factor_all 0.0735
_refine_ls_R_factor_gt 0.0610
_refine_ls_shift/su_max 0.000
_refine_ls_shift/su_mean 0.000
_refine_ls_structure_factor_coef Fsqd
_refine_ls_weighting_details 'calc w=1/[\s^2^(Fo^2^)+(0.0616P)^2^+1.3289P] where P=(Fo^2^+2Fc^2^)/3'
_refine_ls_weighting_scheme calc
_refine_ls_wR_factor_gt 0.1472
_refine_ls_wR_factor_ref 0.1553
_reflns_number_gt 1755
_reflns_number_total 2148
_reflns_threshold_expression I>2sigma(I)
_cod_data_source_file go2038.cif
_cod_data_source_block I
_cod_original_sg_symbol_H-M 'P 21/c'
_cod_database_code 2233157
_cod_database_fobs_code 2233157

loop_
_symmetry_equiv_pos_as_xyz
'x, y, z'
'-x, y+1/2, -z+1/2'
'-x, -y, -z'
'x, -y-1/2, z-1/2'

loop_
_atom_site_type_symbol
_atom_site_label
_atom_site_fract_x
_atom_site_fract_y
_atom_site_fract_z
_atom_site_U_iso_or_equiv
_atom_site_adp_type
_atom_site_calc_flag
_atom_site_refinement_flags
_atom_site_occupancy
_atom_site_symmetry_multiplicity
O O1 0.44769(19) 0.4524(3) 0.28724(10) 0.0314(4) Uani d . 1 1
H H1 0.4052 0.3397 0.2984 0.047 Uiso d R 1 1
O O2 0.3706(2) 1.0901(3) 0.35171(10) 0.0335(4) Uani d . 1 1
H H2 0.4552 1.0724 0.3797 0.050 Uiso d R 1 1
O O3 -0.01510(17) 0.6467(3) 0.28917(9) 0.0278(4) Uani d . 1 1
H H3 -0.0496 0.7427 0.3136 0.042 Uiso d R 1 1
N N1 0.2497(2) 0.8010(3) 0.23954(10) 0.0228(4) Uani d . 1 1
H H1A 0.2320 0.6848 0.2101 0.027 Uiso d R 1 1
H H1B 0.3386 0.8674 0.2318 0.027 Uiso d R 1 1
H H1C 0.1682 0.8931 0.2297 0.027 Uiso d R 1 1
C C1 0.2672(2) 0.7304(3) 0.31806(12) 0.0222(5) Uani d . 1 1
C C2 0.1335(3) 0.5753(4) 0.32623(13) 0.0262(5) Uani d . 1 1
H H2A 0.1569 0.4334 0.3069 0.031 Uiso calc R 1 1
H H2B 0.1280 0.5578 0.3785 0.031 Uiso calc R 1 1
C C3 0.2617(3) 0.9309(4) 0.36617(13) 0.0283(5) Uani d . 1 1
H H3A 0.1551 0.9919 0.3572 0.034 Uiso calc R 1 1
H H3B 0.2854 0.8888 0.4179 0.034 Uiso calc R 1 1
C C4 0.4261(3) 0.6174(4) 0.33775(13) 0.0274(5) Uani d . 1 1
H H4A 0.5105 0.7245 0.3390 0.033 Uiso calc R 1 1
H H4B 0.4340 0.5544 0.3869 0.033 Uiso calc R 1 1
F F1 0.9653(4) 0.7549(5) 0.4913(2) 0.1536(18) Uani d . 1 1
F F2 0.8144(3) 0.5578(3) 0.42180(12) 0.0720(7) Uani d . 1 1
F F3 0.7347(5) 0.7020(5) 0.50960(16) 0.1421(17) Uani d . 1 1
O O4 0.8379(2) 0.9534(3) 0.35771(10) 0.0412(5) Uani d . 1 1
O O5 0.6631(2) 1.0433(4) 0.42917(12) 0.0490(6) Uani d . 1 1
C C5 0.8217(4) 0.7380(5) 0.45986(15) 0.0476(8) Uani d . 1 1
C C6 0.7677(3) 0.9331(4) 0.41107(13) 0.0305(5) Uani d . 1 1

loop_
_atom_site_aniso_label
_atom_site_aniso_U_11
_atom_site_aniso_U_22
_atom_site_aniso_U_33
_atom_site_aniso_U_12
_atom_site_aniso_U_13
_atom_site_aniso_U_23
O1 0.0273(8) 0.0234(8) 0.0455(10) 0.0040(7) 0.0114(7) -0.0019(7)
O2 0.0306(9) 0.0218(8) 0.0464(10) -0.0048(7) 0.0010(7) -0.0019(7)
O3 0.0198(8) 0.0282(8) 0.0354(9) -0.0011(6) 0.0050(6) -0.0026(7)
N1 0.0198(9) 0.0204(9) 0.0285(10) -0.0003(7) 0.0049(7) -0.0001(7)
C1 0.0205(10) 0.0197(10) 0.0265(11) 0.0002(8) 0.0039(8) -0.0004(8)
C2 0.0219(10) 0.0230(11) 0.0342(12) -0.0021(9) 0.0055(9) 0.0031(9)
C3 0.0304(11) 0.0226(11) 0.0324(12) -0.0016(9) 0.0063(9) -0.0033(9)
C4 0.0225(10) 0.0233(11) 0.0353(12) 0.0018(9) 0.0011(9) 0.0000(9)
F1 0.140(3) 0.0813(19) 0.190(3) -0.0144(18) -0.122(3) 0.057(2)
F2 0.1160(18) 0.0335(10) 0.0696(13) 0.0116(11) 0.0240(12) 0.0072(9)
F3 0.260(5) 0.099(2) 0.099(2) 0.064(3) 0.124(3) 0.0499(17)
O4 0.0514(11) 0.0379(10) 0.0361(10) 0.0140(9) 0.0126(8) 0.0091(8)
O5 0.0337(10) 0.0566(13) 0.0558(13) 0.0119(9) 0.0047(9) -0.0129(10)
C5 0.072(2) 0.0389(16) 0.0323(14) 0.0066(15) 0.0093(14) 0.0041(12)
C6 0.0277(11) 0.0311(13) 0.0311(12) 0.0014(10) -0.0006(9) -0.0031(10)

loop_
_atom_type_symbol
_atom_type_description
_atom_type_scat_dispersion_real
_atom_type_scat_dispersion_imag
_atom_type_scat_source
C C 0.0033 0.0016 'International Tables Vol C Tables 4.2.6.8 and 6.1.1.4'
H H 0.0000 0.0000 'International Tables Vol C Tables 4.2.6.8 and 6.1.1.4'
F F 0.0171 0.0103 'International Tables Vol C Tables 4.2.6.8 and 6.1.1.4'
N N 0.0061 0.0033 'International Tables Vol C Tables 4.2.6.8 and 6.1.1.4'
O O 0.0106 0.0060 'International Tables Vol C Tables 4.2.6.8 and 6.1.1.4'

loop_
_geom_angle_atom_site_label_1
_geom_angle_atom_site_label_2
_geom_angle_atom_site_label_3
_geom_angle
C4 O1 H1 109.4
C3 O2 H2 109.4
C2 O3 H3 109.5
C1 N1 H1A 109.5
C1 N1 H1B 109.4
H1A N1 H1B 109.4
C1 N1 H1C 109.5
H1A N1 H1C 109.5
H1B N1 H1C 109.5
N1 C1 C2 108.68(18)
N1 C1 C4 108.04(18)
C2 C1 C4 110.46(18)
N1 C1 C3 108.54(18)
C2 C1 C3 110.94(18)
C4 C1 C3 110.10(18)
O3 C2 C1 113.05(18)
O3 C2 H2A 109.0
C1 C2 H2A 109.0
O3 C2 H2B 109.0
C1 C2 H2B 109.0
H2A C2 H2B 107.8
O2 C3 C1 111.74(19)
O2 C3 H3A 109.3
C1 C3 H3A 109.3
O2 C3 H3B 109.3
C1 C3 H3B 109.3
H3A C3 H3B 107.9
O1 C4 C1 112.42(18)
O1 C4 H4A 109.1
C1 C4 H4A 109.1
O1 C4 H4B 109.1
C1 C4 H4B 109.1
H4A C4 H4B 107.9
F1 C5 F3 108.6(4)
F1 C5 F2 105.7(3)
F3 C5 F2 104.5(3)
F1 C5 C6 112.3(3)
F3 C5 C6 113.4(3)
F2 C5 C6 111.7(2)
O5 C6 O4 129.6(3)
O5 C6 C5 116.5(2)
O4 C6 C5 113.9(2)

loop_
_geom_bond_atom_site_label_1
_geom_bond_atom_site_label_2
_geom_bond_distance
O1 C4 1.400(3)
O1 H1 0.8197
O2 C3 1.400(3)
O2 H2 0.8202
O3 C2 1.405(3)
O3 H3 0.8207
N1 C1 1.483(3)
N1 H1A 0.8904
N1 H1B 0.8906
N1 H1C 0.8895
C1 C2 1.508(3)
C1 C4 1.510(3)
C1 C3 1.515(3)
C2 H2A 0.9700
C2 H2B 0.9700
C3 H3A 0.9700
C3 H3B 0.9700
C4 H4A 0.9700
C4 H4B 0.9700
F1 C5 1.268(4)
F2 C5 1.300(4)
F3 C5 1.282(4)
O4 C6 1.230(3)
O5 C6 1.206(3)
C5 C6 1.517(4)

loop_
_geom_hbond_atom_site_label_D
_geom_hbond_atom_site_label_H
_geom_hbond_atom_site_label_A
_geom_hbond_site_symmetry_A
_geom_hbond_distance_DH
_geom_hbond_distance_HA
_geom_hbond_distance_DA
_geom_hbond_angle_DHA
O1 H1 O2 1_545 0.82 1.86 2.644(2) 159.1
O2 H2 O5 . 0.82 1.86 2.673(3) 170.2
O3 H3 O4 1_455 0.82 1.87 2.677(3) 169.8
N1 H1A O4 2_645 0.89 1.91 2.795(3) 171.2
N1 H1B O1 2_655 0.89 1.98 2.854(2) 168.1
N1 H1C O3 2 0.89 2.02 2.899(2) 169.1

loop_
_geom_torsion_atom_site_label_1
_geom_torsion_atom_site_label_2
_geom_torsion_atom_site_label_3
_geom_torsion_atom_site_label_4
_geom_torsion
N1 C1 C2 O3 -44.3(2)
C4 C1 C2 O3 -162.62(19)
C3 C1 C2 O3 75.0(2)
N1 C1 C3 O2 -52.4(2)
C2 C1 C3 O2 -171.71(19)
C4 C1 C3 O2 65.7(2)
N1 C1 C4 O1 -51.9(2)
C2 C1 C4 O1 66.9(2)
C3 C1 C4 O1 -170.24(18)
F1 C5 C6 O5 -115.9(4)
F3 C5 C6 O5 7.7(4)
F2 C5 C6 O5 125.5(3)
F1 C5 C6 O4 64.8(4)
F3 C5 C6 O4 -171.6(3)
F2 C5 C6 O4 -53.8(4)

loop_
_cod_related_entry_id
_cod_related_entry_database
_cod_related_entry_code
1 ChemSpider 30657322
